data_4339660
loop_
_publ_author_name
'R\"ais\"anen, Minna T'
'Runeberg, Nino'
'Klinga, Martti'
'Nieger, Martin'
'Bolte, Michael'
'Pyykk\"o, Pekka'
'Leskel\"a, Markku'
'Repo, Timo'

_publ_section_title
;
 Coordination of pyridinethiols in gold(I) complexes.
;
_journal_issue 23
_journal_name_full 'Inorganic chemistry'
_journal_page_first 9954
_journal_page_last 9960
_journal_paper_doi 10.1021/ic700453t
_journal_volume 46
_journal_year 2007
_chemical_formula_moiety '4(C10 H10 N2 S2), 8 Cl, 2(C  O)'
_chemical_formula_sum 'C10.5 H10 Cl2 N2 O0.5 S2'
_chemical_formula_weight 307.23
_chemical_name_systematic
; 
 bis(2-pyridinium)disulfide dichloride methanol solvate 
;
_space_group_IT_number 14
_symmetry_cell_setting monoclinic
_symmetry_space_group_name_Hall '-P 2yn'
_symmetry_space_group_name_H-M 'P 1 21/n 1'
_atom_sites_solution_hydrogens geom
_atom_sites_solution_primary direct
_atom_sites_solution_secondary difmap
_audit_creation_method SHELXL-97
_cell_angle_alpha 90.00
_cell_angle_beta 90.73(2)
_cell_angle_gamma 90.00
_cell_formula_units_Z 4
_cell_length_a 5.389(1)
_cell_length_b 11.128(1)
_cell_length_c 23.774(2)
_cell_measurement_reflns_used 2127
_cell_measurement_temperature 173(2)
_cell_measurement_theta_max 24.40
_cell_measurement_theta_min 4.30
_cell_volume 1425.6(3)
_computing_cell_refinement 'COLLECT (Nonius, 2002)'
_computing_data_collection 'COLLECT (Nonius, 2002)'
_computing_data_reduction 'COLLECT (Nonius, 2002)'
_computing_molecular_graphics 'SHELXTL (Sheldrick, 1997)'
_computing_publication_material 'SHELXTL (Sheldrick, 1997)'
_computing_structure_refinement 'SHELX97 (Sheldrick, 1997)'
_computing_structure_solution 'SIR2002 (Burla et al., 2003)'
_diffrn_ambient_temperature 173(2)
_diffrn_measured_fraction_theta_full 0.907
_diffrn_measured_fraction_theta_max 0.907
_diffrn_measurement_device_type KappaCCD
_diffrn_measurement_method 'Omega and Phi scans'
_diffrn_radiation_monochromator graphite
_diffrn_radiation_source 'fine-focus sealed tube'
_diffrn_radiation_type MoK\a
_diffrn_radiation_wavelength 0.71073
_diffrn_reflns_av_R_equivalents 0.0788
_diffrn_reflns_av_sigmaI/netI 0.0701
_diffrn_reflns_limit_h_max 5
_diffrn_reflns_limit_h_min -6
_diffrn_reflns_limit_k_max 12
_diffrn_reflns_limit_k_min -12
_diffrn_reflns_limit_l_max 27
_diffrn_reflns_limit_l_min -27
_diffrn_reflns_number 8229
_diffrn_reflns_theta_full 24.40
_diffrn_reflns_theta_max 24.40
_diffrn_reflns_theta_min 4.30
_exptl_absorpt_coefficient_mu 0.730
_exptl_absorpt_correction_T_max 0.9784
_exptl_absorpt_correction_T_min 0.7115
_exptl_absorpt_correction_type multi-scan
_exptl_absorpt_process_details 'SADABS (Sheldrick, 1996)'
_exptl_crystal_colour pale_yellow
_exptl_crystal_density_diffrn 1.436
_exptl_crystal_density_method 'not measured'
_exptl_crystal_description needle
_exptl_crystal_F_000 632
_exptl_crystal_size_max 0.50
_exptl_crystal_size_mid 0.04
_exptl_crystal_size_min 0.03
_refine_diff_density_max 0.550
_refine_diff_density_min -0.462
_refine_diff_density_rms 0.086
_refine_ls_extinction_method none
_refine_ls_goodness_of_fit_ref 1.096
_refine_ls_hydrogen_treatment constr
_refine_ls_matrix_type full
_refine_ls_number_parameters 154
_refine_ls_number_reflns 2127
_refine_ls_number_restraints 1
_refine_ls_restrained_S_all 1.097
_refine_ls_R_factor_all 0.0880
_refine_ls_R_factor_gt 0.0489
_refine_ls_shift/su_max 0.001
_refine_ls_shift/su_mean 0.000
_refine_ls_structure_factor_coef Fsqd
_refine_ls_weighting_details 'calc w=1/[\s^2^(Fo^2^)+(0.0700P)^2^+0.3300P] where P=(Fo^2^+2Fc^2^)/3'
_refine_ls_weighting_scheme calc
_refine_ls_wR_factor_gt 0.1216
_refine_ls_wR_factor_ref 0.1409
_reflns_number_gt 1464
_reflns_number_total 2127
_reflns_threshold_expression >2sigma(I)
_cod_data_source_file ic700453t-file001.cif
_cod_data_source_block cos366-2y
_cod_original_sg_symbol_Hall 'P 2(1)/n'
_cod_original_sg_symbol_H-M 'P 2(1)/n'
_cod_original_formula_sum 'C10.50 H10 Cl2 N2 O0.50 S2'
_cod_database_code 4339660

loop_
_symmetry_equiv_pos_as_xyz
'x, y, z'
'-x+1/2, y+1/2, -z+1/2'
'-x, -y, -z'
'x-1/2, -y-1/2, z-1/2'

loop_
_atom_site_label
_atom_site_type_symbol
_atom_site_fract_x
_atom_site_fract_y
_atom_site_fract_z
_atom_site_U_iso_or_equiv
_atom_site_adp_type
_atom_site_occupancy
_atom_site_symmetry_multiplicity
_atom_site_calc_flag
_atom_site_refinement_flags
_atom_site_disorder_assembly
_atom_site_disorder_group
Cl1 Cl 1.01640(16) 0.80453(9) 0.06363(3) 0.0381(2) Uani 1 1 d . . .
Cl2 Cl -0.33287(14) 0.68504(9) 0.28103(4) 0.0361(2) Uani 1 1 d . . .
S1 S 0.51093(14) 0.87516(9) 0.17729(3) 0.0290(2) Uani 1 1 d . . .
N1 N 0.6446(4) 1.0000(3) 0.08808(10) 0.0284(7) Uani 1 1 d . . .
H1A H 0.7554 0.9420 0.0867 0.034 Uiso 1 1 calc R . .
S2 S 0.15861(14) 0.85619(9) 0.20626(3) 0.0302(2) Uani 1 1 d . . .
N2 N -0.0156(4) 0.8994(3) 0.30671(10) 0.0285(7) Uani 1 1 d . . .
H2B H -0.1183 0.8421 0.2959 0.034 Uiso 1 1 calc R . .
C1 C 0.4738(5) 0.9977(3) 0.12951(12) 0.0278(9) Uani 1 1 d . . .
C2 C 0.6508(6) 1.0877(4) 0.04901(13) 0.0365(10) Uani 1 1 d . . .
H2A H 0.7759 1.0870 0.0212 0.044 Uiso 1 1 calc R . .
C3 C 0.4802(7) 1.1767(4) 0.04909(16) 0.0427(11) Uani 1 1 d . . .
H3A H 0.4831 1.2382 0.0214 0.051 Uiso 1 1 calc R . .
C4 C 0.3006(7) 1.1766(4) 0.09045(16) 0.0415(10) Uani 1 1 d . . .
H4A H 0.1778 1.2379 0.0907 0.050 Uiso 1 1 calc R . .
C5 C 0.2986(6) 1.0887(4) 0.13114(14) 0.0325(9) Uani 1 1 d . . .
H5A H 0.1785 1.0904 0.1600 0.039 Uiso 1 1 calc R . .
C6 C 0.1708(5) 0.9303(3) 0.27224(12) 0.0256(8) Uani 1 1 d . . .
C7 C -0.0516(7) 0.9527(4) 0.35726(14) 0.0437(11) Uani 1 1 d . . .
H7A H -0.1868 0.9286 0.3799 0.052 Uiso 1 1 calc R . .
C8 C 0.1045(7) 1.0401(4) 0.37547(16) 0.0490(12) Uani 1 1 d . . .
H8A H 0.0770 1.0798 0.4102 0.059 Uiso 1 1 calc R . .
C9 C 0.3064(7) 1.0707(4) 0.34228(15) 0.0445(11) Uani 1 1 d . . .
H9A H 0.4227 1.1286 0.3556 0.053 Uiso 1 1 calc R . .
C10 C 0.3394(6) 1.0177(3) 0.29021(14) 0.0323(9) Uani 1 1 d . . .
H10A H 0.4743 1.0405 0.2672 0.039 Uiso 1 1 calc R . .
C21 C 0.4506(18) 0.9949(13) 0.5046(5) 0.070(3) Uiso 0.50 1 d PD A -1
O22 O 0.5862(16) 0.9037(10) 0.4716(4) 0.121(3) Uiso 0.50 1 d PD A -1

loop_
_atom_site_aniso_label
_atom_site_aniso_U_11
_atom_site_aniso_U_22
_atom_site_aniso_U_33
_atom_site_aniso_U_23
_atom_site_aniso_U_13
_atom_site_aniso_U_12
Cl1 0.0456(5) 0.0421(6) 0.0267(4) 0.0034(4) 0.0026(3) 0.0137(4)
Cl2 0.0256(4) 0.0392(6) 0.0436(5) 0.0084(4) 0.0009(3) -0.0050(4)
S1 0.0195(4) 0.0323(6) 0.0353(5) 0.0037(4) 0.0039(3) 0.0024(4)
N1 0.0194(13) 0.0359(19) 0.0300(14) -0.0046(13) 0.0003(10) 0.0029(13)
S2 0.0210(4) 0.0370(6) 0.0326(5) -0.0080(4) 0.0033(3) -0.0047(4)
N2 0.0270(14) 0.0293(19) 0.0292(14) -0.0003(12) 0.0025(11) -0.0008(12)
C1 0.0224(16) 0.038(2) 0.0233(17) -0.0035(15) -0.0028(12) -0.0030(16)
C2 0.0394(19) 0.043(3) 0.0268(18) 0.0049(16) 0.0046(14) 0.0007(18)
C3 0.054(2) 0.037(3) 0.037(2) 0.0081(18) -0.0063(17) -0.005(2)
C4 0.036(2) 0.038(3) 0.050(2) -0.0022(18) -0.0126(16) 0.0058(18)
C5 0.0244(17) 0.036(2) 0.0375(19) -0.0044(16) 0.0009(13) 0.0060(16)
C6 0.0233(15) 0.026(2) 0.0273(17) 0.0033(14) -0.0039(12) 0.0101(15)
C7 0.048(2) 0.054(3) 0.0292(19) 0.0061(18) 0.0027(15) 0.011(2)
C8 0.063(3) 0.050(3) 0.033(2) -0.0101(19) -0.0095(18) 0.007(2)
C9 0.056(2) 0.038(3) 0.039(2) -0.0035(18) -0.0193(17) -0.004(2)
C10 0.0356(19) 0.023(2) 0.038(2) 0.0013(16) -0.0104(14) 0.0009(16)

loop_
_atom_type_symbol
_atom_type_description
_atom_type_scat_dispersion_real
_atom_type_scat_dispersion_imag
_atom_type_scat_source
C C 0.0033 0.0016 'International Tables Vol C Tables 4.2.6.8 and 6.1.1.4'
H H 0.0000 0.0000 'International Tables Vol C Tables 4.2.6.8 and 6.1.1.4'
N N 0.0061 0.0033 'International Tables Vol C Tables 4.2.6.8 and 6.1.1.4'
O O 0.0106 0.0060 'International Tables Vol C Tables 4.2.6.8 and 6.1.1.4'
S S 0.1246 0.1234 'International Tables Vol C Tables 4.2.6.8 and 6.1.1.4'
Cl Cl 0.1484 0.1585 'International Tables Vol C Tables 4.2.6.8 and 6.1.1.4'

loop_
_geom_angle_atom_site_label_1
_geom_angle_atom_site_label_2
_geom_angle_atom_site_label_3
_geom_angle
C1 S1 S2 101.35(11)
C2 N1 C1 122.4(3)
C2 N1 H1A 118.8
C1 N1 H1A 118.8
C6 S2 S1 103.10(11)
C6 N2 C7 122.9(3)
C6 N2 H2B 118.6
C7 N2 H2B 118.6
N1 C1 C5 118.4(3)
N1 C1 S1 113.9(2)
C5 C1 S1 127.7(2)
N1 C2 C3 120.5(3)
N1 C2 H2A 119.8
C3 C2 H2A 119.8
C2 C3 C4 118.7(4)
C2 C3 H3A 120.6
C4 C3 H3A 120.6
C5 C4 C3 120.7(4)
C5 C4 H4A 119.7
C3 C4 H4A 119.7
C4 C5 C1 119.3(3)
C4 C5 H5A 120.4
C1 C5 H5A 120.4
N2 C6 C10 118.6(3)
N2 C6 S2 113.6(2)
C10 C6 S2 127.7(2)
C8 C7 N2 120.2(3)
C8 C7 H7A 119.9
N2 C7 H7A 119.9
C7 C8 C9 118.7(4)
C7 C8 H8A 120.6
C9 C8 H8A 120.6
C10 C9 C8 120.8(4)
C10 C9 H9A 119.6
C8 C9 H9A 119.6
C9 C10 C6 118.7(3)
C9 C10 H10A 120.7
C6 C10 H10A 120.7

loop_
_geom_bond_atom_site_label_1
_geom_bond_atom_site_label_2
_geom_bond_distance
S1 C1 1.785(4)
S1 S2 2.0389(11)
N1 C2 1.348(5)
N1 C1 1.357(4)
N1 H1A 0.8800
S2 C6 1.773(3)
N2 C6 1.349(4)
N2 C7 1.356(4)
N2 H2B 0.8800
C1 C5 1.385(5)
C2 C3 1.351(5)
C2 H2A 0.9500
C3 C4 1.389(5)
C3 H3A 0.9500
C4 C5 1.376(5)
C4 H4A 0.9500
C5 H5A 0.9500
C6 C10 1.395(5)
C7 C8 1.353(6)
C7 H7A 0.9500
C8 C9 1.394(5)
C8 H8A 0.9500
C9 C10 1.385(5)
C9 H9A 0.9500
C10 H10A 0.9500
C21 O22 1.481(16)
